data_7046615
loop_
_publ_author_name
'Rani, Varsha'
'Boda, Manjusha'
'Raju, Saravanan'
'Naresh Patwari, G.'
'Singh, Harkesh B.'
'Butcher, Ray J.'

_publ_section_title
;
 Synthesis and structure of arylselenium(ii) and aryltellurium(ii) cations
 based on rigid 5-tert-butyl-1,3-bis-(N-pentylbenzimidazol-2'-yl)benzenes.
;
_journal_issue 27
_journal_name_full 'Dalton transactions (Cambridge, England : 2003)'
_journal_page_first 9114
_journal_page_last 9127
_journal_paper_doi 10.1039/c8dt01148f
_journal_volume 47
_journal_year 2018
_chemical_formula_moiety 'C34 H41 N4 Te, 0.882(Br), 0.118(Cl)'
_chemical_formula_sum 'C34 H41 Br0.88 Cl0.12 N4 Te'
_chemical_formula_weight 707.99
_space_group_crystal_system monoclinic
_space_group_IT_number 14
_space_group_name_Hall '-P 2yn'
_space_group_name_H-M_alt 'P 1 21/n 1'
_symmetry_space_group_name_Hall '-P 2yn'
_symmetry_space_group_name_H-M 'P 1 21/n 1'
_atom_sites_solution_hydrogens mixed
_audit_creation_method SHELXL-2014
_audit_update_record
;
2017-07-18 deposited with the CCDC.
2018-06-11 downloaded from the CCDC.
;
_cell_angle_alpha 90
_cell_angle_beta 101.4420(10)
_cell_angle_gamma 90
_cell_formula_units_Z 4
_cell_length_a 8.4748(3)
_cell_length_b 18.8236(6)
_cell_length_c 19.9172(6)
_cell_measurement_reflns_used 9861
_cell_measurement_temperature 100(2)
_cell_measurement_theta_max 33.125
_cell_measurement_theta_min 2.567
_cell_volume 3114.17(18)
_computing_cell_refinement 'Bruker Apex 2'
_computing_data_collection 'Bruker Apex 2'
_computing_data_reduction 'Bruker Apex 2'
_computing_molecular_graphics 'Bruker SHELXTL (Sheldrick, 2008)'
_computing_publication_material 'Bruker SHELXTL (Sheldrick, 2008)'
_computing_structure_refinement 'SHELXL-2014 (Sheldrick, 2008)'
_computing_structure_solution 'Superflip (Palatinus et al. 2007)'
_diffrn_ambient_temperature 100(2)
_diffrn_measured_fraction_theta_full 0.998
_diffrn_measured_fraction_theta_max 0.982
_diffrn_measurement_device_type 'Bruker Apex 2'
_diffrn_measurement_method '\w scans'
_diffrn_radiation_type MoK\a
_diffrn_radiation_wavelength 0.71073
_diffrn_reflns_av_R_equivalents 0.0386
_diffrn_reflns_av_unetI/netI 0.0466
_diffrn_reflns_Laue_measured_fraction_full 0.998
_diffrn_reflns_Laue_measured_fraction_max 0.982
_diffrn_reflns_limit_h_max 13
_diffrn_reflns_limit_h_min -13
_diffrn_reflns_limit_k_max 20
_diffrn_reflns_limit_k_min -27
_diffrn_reflns_limit_l_max 30
_diffrn_reflns_limit_l_min -28
_diffrn_reflns_number 39575
_diffrn_reflns_point_group_measured_fraction_full 0.998
_diffrn_reflns_point_group_measured_fraction_max 0.982
_diffrn_reflns_theta_full 25.500
_diffrn_reflns_theta_max 33.137
_diffrn_reflns_theta_min 2.350
_exptl_absorpt_coefficient_mu 2.127
_exptl_absorpt_correction_T_max 0.7465
_exptl_absorpt_correction_T_min 0.5950
_exptl_absorpt_correction_type multi-scan
_exptl_absorpt_process_details 'Sadabs (Sheldrick, 1996)'
_exptl_crystal_colour yellow
_exptl_crystal_density_diffrn 1.510
_exptl_crystal_description block
_exptl_crystal_F_000 1432
_exptl_crystal_size_max 0.360
_exptl_crystal_size_mid 0.190
_exptl_crystal_size_min 0.160
_refine_diff_density_max 1.303
_refine_diff_density_min -0.634
_refine_diff_density_rms 0.125
_refine_ls_extinction_method none
_refine_ls_goodness_of_fit_ref 1.054
_refine_ls_hydrogen_treatment constr
_refine_ls_matrix_type full
_refine_ls_number_parameters 387
_refine_ls_number_reflns 11632
_refine_ls_number_restraints 19
_refine_ls_restrained_S_all 1.053
_refine_ls_R_factor_all 0.0610
_refine_ls_R_factor_gt 0.0396
_refine_ls_shift/su_max 0.004
_refine_ls_shift/su_mean 0.000
_refine_ls_structure_factor_coef Fsqd
_refine_ls_weighting_details 'w=1/[\s^2^(Fo^2^)+(0.0186P)^2^+4.7081P] where P=(Fo^2^+2Fc^2^)/3'
_refine_ls_weighting_scheme calc
_refine_ls_wR_factor_gt 0.0703
_refine_ls_wR_factor_ref 0.0764
_reflns_Friedel_coverage 0.000
_reflns_number_gt 9209
_reflns_number_total 11632
_reflns_threshold_expression 'I > 2\s(I)'
_cod_data_source_file c8dt01148f2.cif
_cod_data_source_block shelx_CCDC5
_cod_depositor_comments 'Adding full bibliography for 7046607--7046616.cif.'
_cod_database_code 7046615
_shelx_space_group_comment
;
The symmetry employed for this shelxl refinement is uniquely defined
by the following loop, which should always be used as a source of
symmetry information in preference to the above space-group names.
They are only intended as comments.
;
_shelxl_version_number 2014-1

loop_
_space_group_symop_operation_xyz
'x, y, z'
'-x+1/2, y+1/2, -z+1/2'
'-x, -y, -z'
'x-1/2, -y-1/2, z-1/2'

loop_
_atom_site_label
_atom_site_type_symbol
_atom_site_fract_x
_atom_site_fract_y
_atom_site_fract_z
_atom_site_U_iso_or_equiv
_atom_site_adp_type
_atom_site_occupancy
_atom_site_site_symmetry_order
_atom_site_calc_flag
_atom_site_refinement_flags_posn
_atom_site_refinement_flags_adp
_atom_site_refinement_flags_occupancy
_atom_site_disorder_assembly
_atom_site_disorder_group
Te Te 0.78818(2) 0.41059(2) 0.53327(2) 0.01382(4) Uani 1 1 d . . . . .
Br1_a Br 0.98590(7) 0.27137(3) 0.63020(3) 0.02121(11) Uani 0.882(2) 1 d . U P A 1
Cl1_b Cl 1.0022(15) 0.2835(6) 0.6392(6) 0.02121(11) Uani 0.118(2) 1 d . U P A 2
N1 N 0.8753(2) 0.51521(10) 0.58023(9) 0.0156(3) Uani 1 1 d . . . . .
N2 N 0.9023(2) 0.63189(10) 0.56987(9) 0.0162(3) Uani 1 1 d . . . . .
N3 N 0.6560(2) 0.34753(9) 0.44366(9) 0.0152(3) Uani 1 1 d . . . . .
N4 N 0.5361(2) 0.34505(10) 0.33375(9) 0.0150(3) Uani 1 1 d . . . . .
C1 C 0.8343(2) 0.57152(11) 0.53937(10) 0.0147(4) Uani 1 1 d . . . . .
C2 C 0.9748(2) 0.53941(12) 0.63950(10) 0.0151(4) Uani 1 1 d . . . . .
C3 C 1.0488(3) 0.50218(13) 0.69838(11) 0.0198(4) Uani 1 1 d . . . . .
H3A H 1.0381 0.4522 0.7022 0.024 Uiso 1 1 calc R U . . .
C4 C 1.1385(3) 0.54243(14) 0.75072(11) 0.0220(5) Uani 1 1 d . . . . .
H4A H 1.1910 0.5194 0.7915 0.026 Uiso 1 1 calc R U . . .
C5 C 1.1539(3) 0.61623(14) 0.74506(12) 0.0220(5) Uani 1 1 d . . . . .
H5A H 1.2148 0.6419 0.7824 0.026 Uiso 1 1 calc R U . . .
C6 C 1.0825(3) 0.65286(13) 0.68635(11) 0.0192(4) Uani 1 1 d . . . . .
H6A H 1.0949 0.7027 0.6821 0.023 Uiso 1 1 calc R U . . .
C7 C 0.9914(2) 0.61231(12) 0.63380(11) 0.0169(4) Uani 1 1 d . . . . .
C8 C 0.8996(8) 0.7020(5) 0.5385(6) 0.0141(11) Uani 0.710(4) 1 d D . P B -1
H8A H 0.8987 0.6957 0.4906 0.017 Uiso 0.710(4) 1 d R U P B -1
H8B H 0.9976 0.7262 0.5582 0.017 Uiso 0.710(4) 1 d R U P B -1
C9 C 0.7578(6) 0.7497(2) 0.5452(2) 0.0217(8) Uani 0.710(4) 1 d D . P B -1
H9A H 0.6571 0.7216 0.5345 0.026 Uiso 0.710(4) 1 calc R U P B -1
H9B H 0.7714 0.7663 0.5932 0.026 Uiso 0.710(4) 1 calc R U P B -1
C10 C 0.7425(4) 0.81400(18) 0.4978(2) 0.0260(7) Uani 0.710(4) 1 d D . P B -1
H10A H 0.7227 0.7968 0.4499 0.031 Uiso 0.710(4) 1 calc R U P B -1
H10B H 0.6468 0.8416 0.5037 0.031 Uiso 0.710(4) 1 calc R U P B -1
C11 C 0.8872(5) 0.86374(19) 0.5087(2) 0.0319(8) Uani 0.710(4) 1 d D . P B -1
H11A H 0.8965 0.8877 0.5536 0.038 Uiso 0.710(4) 1 calc R U P B -1
H11B H 0.9861 0.8354 0.5100 0.038 Uiso 0.710(4) 1 calc R U P B -1
C12 C 0.8754(6) 0.9194(4) 0.4532(5) 0.0354(13) Uani 0.710(4) 1 d D . P B -1
H12A H 0.9684 0.9513 0.4638 0.053 Uiso 0.710(4) 1 calc R U P B -1
H12B H 0.7761 0.9469 0.4508 0.053 Uiso 0.710(4) 1 calc R U P B -1
H12C H 0.8739 0.8962 0.4091 0.053 Uiso 0.710(4) 1 calc R U P B -1
C8A C 0.922(2) 0.7067(13) 0.5463(17) 0.0141(11) Uani 0.290(4) 1 d D . P B -2
H8AA H 0.9150 0.7084 0.4977 0.017 Uiso 0.290(4) 1 d R U P B -2
H8AB H 1.0244 0.7252 0.5686 0.017 Uiso 0.290(4) 1 d R U P B -2
C9A C 0.7852(17) 0.7512(7) 0.5653(6) 0.0217(8) Uani 0.290(4) 1 d D . P B -2
H9AA H 0.7850 0.7463 0.6148 0.026 Uiso 0.290(4) 1 calc R U P B -2
H9AB H 0.6799 0.7348 0.5391 0.026 Uiso 0.290(4) 1 calc R U P B -2
C10A C 0.8133(10) 0.8292(4) 0.5481(4) 0.0260(7) Uani 0.290(4) 1 d D . P B -2
H10C H 0.7434 0.8597 0.5703 0.031 Uiso 0.290(4) 1 calc R U P B -2
H10D H 0.9264 0.8418 0.5678 0.031 Uiso 0.290(4) 1 calc R U P B -2
C11A C 0.7803(12) 0.8456(5) 0.4719(5) 0.0319(8) Uani 0.290(4) 1 d D . P B -2
H11C H 0.8360 0.8099 0.4484 0.038 Uiso 0.290(4) 1 calc R U P B -2
H11D H 0.6633 0.8410 0.4536 0.038 Uiso 0.290(4) 1 calc R U P B -2
C12A C 0.834(2) 0.9189(10) 0.4552(15) 0.0354(13) Uani 0.290(4) 1 d D . P B -2
H12D H 0.7952 0.9287 0.4063 0.053 Uiso 0.290(4) 1 calc R U P B -2
H12E H 0.9520 0.9213 0.4658 0.053 Uiso 0.290(4) 1 calc R U P B -2
H12F H 0.7901 0.9543 0.4825 0.053 Uiso 0.290(4) 1 calc R U P B -2
C13 C 0.7324(2) 0.55808(11) 0.47229(10) 0.0142(4) Uani 1 1 d . . . . .
C14 C 0.6712(2) 0.60853(11) 0.42203(11) 0.0166(4) Uani 1 1 d . . . . .
H14A H 0.6953 0.6574 0.4305 0.020 Uiso 1 1 calc R U . . .
C15 C 0.5750(2) 0.58783(12) 0.35954(10) 0.0150(4) Uani 1 1 d . . . . .
C16 C 0.5443(2) 0.51569(12) 0.34768(11) 0.0160(4) Uani 1 1 d . . . . .
H16A H 0.4789 0.5013 0.3055 0.019 Uiso 1 1 calc R U . . .
C17 C 0.6069(2) 0.46386(11) 0.39608(10) 0.0144(4) Uani 1 1 d . . . . .
C18 C 0.6980(2) 0.48598(11) 0.45948(10) 0.0141(4) Uani 1 1 d . . . . .
C19 C 0.5098(3) 0.64176(12) 0.30291(11) 0.0173(4) Uani 1 1 d . . . . .
C20 C 0.5314(3) 0.71832(12) 0.32897(12) 0.0247(5) Uani 1 1 d . . . . .
H20A H 0.4788 0.7241 0.3682 0.037 Uiso 1 1 calc R U . . .
H20B H 0.4827 0.7509 0.2923 0.037 Uiso 1 1 calc R U . . .
H20C H 0.6464 0.7289 0.3430 0.037 Uiso 1 1 calc R U . . .
C21 C 0.6038(3) 0.63212(14) 0.24485(13) 0.0292(5) Uani 1 1 d . . . . .
H21A H 0.7181 0.6420 0.2623 0.044 Uiso 1 1 calc R U . . .
H21B H 0.5619 0.6650 0.2074 0.044 Uiso 1 1 calc R U . . .
H21C H 0.5912 0.5832 0.2279 0.044 Uiso 1 1 calc R U . . .
C22 C 0.3292(3) 0.62980(13) 0.27530(12) 0.0239(5) Uani 1 1 d . . . . .
H22A H 0.2694 0.6389 0.3118 0.036 Uiso 1 1 calc R U . . .
H22B H 0.3112 0.5806 0.2595 0.036 Uiso 1 1 calc R U . . .
H22C H 0.2917 0.6623 0.2370 0.036 Uiso 1 1 calc R U . . .
C23 C 0.5939(2) 0.38739(11) 0.38890(10) 0.0140(4) Uani 1 1 d . . . . .
C24 C 0.6387(2) 0.27685(11) 0.42441(11) 0.0158(4) Uani 1 1 d . . . . .
C25 C 0.6857(3) 0.21505(12) 0.46146(11) 0.0194(4) Uani 1 1 d . . . . .
H25A H 0.7374 0.2163 0.5084 0.023 Uiso 1 1 calc R U . . .
C26 C 0.6528(3) 0.15153(12) 0.42611(12) 0.0230(5) Uani 1 1 d . . . . .
H26A H 0.6817 0.1080 0.4495 0.028 Uiso 1 1 calc R U . . .
C27 C 0.5776(3) 0.14988(12) 0.35651(12) 0.0224(5) Uani 1 1 d . . . . .
H27A H 0.5569 0.1052 0.3343 0.027 Uiso 1 1 calc R U . . .
C28 C 0.5328(3) 0.21130(12) 0.31922(11) 0.0186(4) Uani 1 1 d . . . . .
H28A H 0.4833 0.2101 0.2721 0.022 Uiso 1 1 calc R U . . .
C29 C 0.5646(2) 0.27475(11) 0.35501(10) 0.0147(4) Uani 1 1 d . . . . .
C30 C 0.4643(2) 0.36458(12) 0.26273(10) 0.0159(4) Uani 1 1 d . . . . .
H30A H 0.4952 0.3289 0.2312 0.019 Uiso 1 1 calc R U . . .
H30B H 0.5075 0.4112 0.2520 0.019 Uiso 1 1 calc R U . . .
C31 C 0.2812(2) 0.36886(13) 0.25117(11) 0.0196(4) Uani 1 1 d . . . . .
H31A H 0.2504 0.4063 0.2811 0.024 Uiso 1 1 calc R U . . .
H31B H 0.2385 0.3231 0.2643 0.024 Uiso 1 1 calc R U . . .
C32 C 0.2054(3) 0.38547(13) 0.17655(12) 0.0219(5) Uani 1 1 d . . . . .
H32A H 0.2553 0.3546 0.1463 0.026 Uiso 1 1 calc R U . . .
H32B H 0.0892 0.3738 0.1686 0.026 Uiso 1 1 calc R U . . .
C33 C 0.2243(3) 0.46230(14) 0.15682(12) 0.0263(5) Uani 1 1 d . . . . .
H33A H 0.3402 0.4729 0.1611 0.032 Uiso 1 1 calc R U . . .
H33B H 0.1822 0.4934 0.1893 0.032 Uiso 1 1 calc R U . . .
C34 C 0.1371(4) 0.47944(17) 0.08423(14) 0.0436(8) Uani 1 1 d . . . . .
H34A H 0.1502 0.5300 0.0749 0.065 Uiso 1 1 calc R U . . .
H34B H 0.0223 0.4685 0.0794 0.065 Uiso 1 1 calc R U . . .
H34C H 0.1825 0.4509 0.0516 0.065 Uiso 1 1 calc R U . . .

loop_
_atom_site_aniso_label
_atom_site_aniso_U_11
_atom_site_aniso_U_22
_atom_site_aniso_U_33
_atom_site_aniso_U_23
_atom_site_aniso_U_13
_atom_site_aniso_U_12
Te 0.01508(6) 0.01431(7) 0.01213(6) 0.00124(5) 0.00285(4) 0.00032(5)
Br1_a 0.02528(19) 0.0232(2) 0.0154(2) 0.00470(14) 0.00465(14) 0.00010(15)
Cl1_b 0.02528(19) 0.0232(2) 0.0154(2) 0.00470(14) 0.00465(14) 0.00010(15)
N1 0.0146(8) 0.0169(9) 0.0147(8) -0.0012(7) 0.0021(6) 0.0011(6)
N2 0.0165(8) 0.0167(9) 0.0160(8) -0.0018(7) 0.0046(6) -0.0002(7)
N3 0.0163(8) 0.0141(8) 0.0148(8) 0.0002(7) 0.0020(6) -0.0019(6)
N4 0.0140(8) 0.0168(9) 0.0138(8) 0.0007(7) 0.0019(6) -0.0005(6)
C1 0.0146(8) 0.0160(10) 0.0145(9) -0.0013(7) 0.0054(7) 0.0003(7)
C2 0.0137(9) 0.0189(10) 0.0130(9) -0.0038(8) 0.0033(7) 0.0018(7)
C3 0.0181(10) 0.0231(11) 0.0178(10) -0.0008(8) 0.0025(8) 0.0018(8)
C4 0.0178(10) 0.0311(13) 0.0161(10) -0.0026(9) 0.0014(8) 0.0027(9)
C5 0.0150(9) 0.0319(13) 0.0190(10) -0.0082(9) 0.0029(8) -0.0009(9)
C6 0.0151(9) 0.0228(11) 0.0207(10) -0.0052(9) 0.0060(8) -0.0016(8)
C7 0.0155(9) 0.0202(10) 0.0155(9) -0.0021(8) 0.0044(7) 0.0012(8)
C8 0.009(2) 0.0132(16) 0.020(3) -0.0043(13) 0.003(2) -0.0035(17)
C9 0.018(2) 0.0216(12) 0.026(3) -0.0057(18) 0.0047(17) 0.0044(12)
C10 0.0241(15) 0.0178(15) 0.0359(18) -0.0029(13) 0.0055(13) 0.0034(12)
C11 0.0318(17) 0.0193(16) 0.042(2) -0.0011(14) 0.0013(14) 0.0007(13)
C12 0.031(4) 0.0285(16) 0.0467(19) 0.0055(13) 0.008(3) -0.002(2)
C8A 0.009(2) 0.0132(16) 0.020(3) -0.0043(13) 0.003(2) -0.0035(17)
C9A 0.018(2) 0.0216(12) 0.026(3) -0.0057(18) 0.0047(17) 0.0044(12)
C10A 0.0241(15) 0.0178(15) 0.0359(18) -0.0029(13) 0.0055(13) 0.0034(12)
C11A 0.0318(17) 0.0193(16) 0.042(2) -0.0011(14) 0.0013(14) 0.0007(13)
C12A 0.031(4) 0.0285(16) 0.0467(19) 0.0055(13) 0.008(3) -0.002(2)
C13 0.0129(8) 0.0153(10) 0.0148(9) -0.0005(7) 0.0037(7) -0.0001(7)
C14 0.0167(9) 0.0148(10) 0.0187(10) 0.0007(8) 0.0042(8) -0.0001(7)
C15 0.0135(8) 0.0154(9) 0.0163(9) 0.0012(8) 0.0032(7) 0.0033(7)
C16 0.0137(9) 0.0184(10) 0.0154(9) 0.0007(8) 0.0015(7) 0.0027(7)
C17 0.0127(8) 0.0162(10) 0.0141(9) 0.0007(7) 0.0024(7) 0.0000(7)
C18 0.0132(8) 0.0158(9) 0.0137(9) 0.0021(7) 0.0035(7) 0.0014(7)
C19 0.0183(9) 0.0154(10) 0.0175(10) 0.0030(8) 0.0018(8) 0.0038(8)
C20 0.0307(12) 0.0178(11) 0.0232(11) 0.0034(9) -0.0007(9) 0.0033(9)
C21 0.0359(14) 0.0293(13) 0.0254(12) 0.0117(10) 0.0133(10) 0.0122(11)
C22 0.0202(10) 0.0233(12) 0.0249(11) 0.0011(9) -0.0035(9) 0.0046(9)
C23 0.0119(8) 0.0169(9) 0.0136(9) 0.0003(7) 0.0035(7) 0.0003(7)
C24 0.0167(9) 0.0123(9) 0.0179(9) -0.0007(7) 0.0022(7) -0.0015(7)
C25 0.0210(10) 0.0178(10) 0.0191(10) 0.0034(8) 0.0030(8) -0.0006(8)
C26 0.0295(12) 0.0157(10) 0.0236(11) 0.0028(9) 0.0048(9) -0.0015(9)
C27 0.0263(11) 0.0166(11) 0.0240(11) -0.0033(9) 0.0046(9) -0.0052(9)
C28 0.0183(10) 0.0187(10) 0.0185(10) -0.0026(8) 0.0030(8) -0.0041(8)
C29 0.0113(8) 0.0161(10) 0.0167(9) 0.0012(8) 0.0031(7) -0.0018(7)
C30 0.0148(9) 0.0191(10) 0.0133(9) 0.0008(8) 0.0016(7) -0.0005(7)
C31 0.0132(9) 0.0230(11) 0.0217(10) 0.0029(9) 0.0013(8) -0.0002(8)
C32 0.0174(10) 0.0248(11) 0.0212(11) -0.0014(9) -0.0019(8) 0.0001(8)
C33 0.0276(12) 0.0290(13) 0.0197(11) 0.0018(9) -0.0016(9) -0.0008(10)
C34 0.064(2) 0.0398(17) 0.0209(13) 0.0030(12) -0.0068(13) 0.0072(15)

loop_
_atom_type_symbol
_atom_type_description
_atom_type_scat_dispersion_real
_atom_type_scat_dispersion_imag
_atom_type_scat_source
C C 0.0033 0.0016 'International Tables Vol C Tables 4.2.6.8 and 6.1.1.4'
H H 0.0000 0.0000 'International Tables Vol C Tables 4.2.6.8 and 6.1.1.4'
N N 0.0061 0.0033 'International Tables Vol C Tables 4.2.6.8 and 6.1.1.4'
Br Br -0.2901 2.4595 'International Tables Vol C Tables 4.2.6.8 and 6.1.1.4'
Te Te -0.5308 1.6751 'International Tables Vol C Tables 4.2.6.8 and 6.1.1.4'
Cl Cl 0.1484 0.1585 'International Tables Vol C Tables 4.2.6.8 and 6.1.1.4'

loop_
_geom_angle_atom_site_label_1
_geom_angle_atom_site_label_2
_geom_angle_atom_site_label_3
_geom_angle
C18 Te N1 74.90(7)
C18 Te N3 75.14(7)
N1 Te N3 150.00(6)
C18 Te Cl1_b 168.5(2)
N1 Te Cl1_b 105.30(18)
N3 Te Cl1_b 103.74(18)
C18 Te Br1_a 167.42(6)
N1 Te Br1_a 110.33(4)
N3 Te Br1_a 98.74(5)
C1 N1 C2 107.35(18)
C1 N1 Te 114.67(13)
C2 N1 Te 137.67(14)
C1 N2 C7 106.93(18)
C1 N2 C8 126.5(4)
C7 N2 C8 126.2(3)
C1 N2 C8A 134.9(11)
C7 N2 C8A 117.3(10)
C23 N3 C24 108.00(17)
C23 N3 Te 113.78(14)
C24 N3 Te 137.39(14)
C23 N4 C29 107.23(16)
C23 N4 C30 129.86(18)
C29 N4 C30 122.83(17)
N1 C1 N2 110.71(18)
N1 C1 C13 116.96(18)
N2 C1 C13 132.31(19)
N1 C2 C7 108.09(18)
N1 C2 C3 130.1(2)
C7 C2 C3 121.80(19)
C4 C3 C2 116.3(2)
C4 C3 H3A 121.9
C2 C3 H3A 121.9
C3 C4 C5 121.8(2)
C3 C4 H4A 119.1
C5 C4 H4A 119.1
C6 C5 C4 121.9(2)
C6 C5 H5A 119.1
C4 C5 H5A 119.1
C5 C6 C7 116.3(2)
C5 C6 H6A 121.8
C7 C6 H6A 121.8
C2 C7 N2 106.91(18)
C2 C7 C6 122.0(2)
N2 C7 C6 131.1(2)
N2 C8 C9 116.1(7)
N2 C8 H8A 108.1
C9 C8 H8A 107.9
N2 C8 H8B 108.4
C9 C8 H8B 108.5
H8A C8 H8B 107.4
C10 C9 C8 112.6(6)
C10 C9 H9A 109.1
C8 C9 H9A 109.1
C10 C9 H9B 109.1
C8 C9 H9B 109.1
H9A C9 H9B 107.8
C11 C10 C9 115.6(3)
C11 C10 H10A 108.4
C9 C10 H10A 108.4
C11 C10 H10B 108.4
C9 C10 H10B 108.4
H10A C10 H10B 107.4
C12 C11 C10 112.8(4)
C12 C11 H11A 109.0
C10 C11 H11A 109.0
C12 C11 H11B 109.0
C10 C11 H11B 109.0
H11A C11 H11B 107.8
C11 C12 H12A 109.5
C11 C12 H12B 109.5
H12A C12 H12B 109.5
C11 C12 H12C 109.5
H12A C12 H12C 109.5
H12B C12 H12C 109.5
N2 C8A C9A 107(2)
N2 C8A H8AA 110.9
C9A C8A H8AA 109.6
N2 C8A H8AB 109.9
C9A C8A H8AB 110.3
H8AA C8A H8AB 108.7
C8A C9A C10A 107.9(14)
C8A C9A H9AA 110.1
C10A C9A H9AA 110.1
C8A C9A H9AB 110.1
C10A C9A H9AB 110.1
H9AA C9A H9AB 108.4
C11A C10A C9A 114.3(8)
C11A C10A H10C 108.7
C9A C10A H10C 108.7
C11A C10A H10D 108.7
C9A C10A H10D 108.7
H10C C10A H10D 107.6
C12A C11A C10A 113.7(13)
C12A C11A H11C 108.8
C10A C11A H11C 108.8
C12A C11A H11D 108.8
C10A C11A H11D 108.8
H11C C11A H11D 107.7
C11A C12A H12D 109.5
C11A C12A H12E 109.5
H12D C12A H12E 109.5
C11A C12A H12F 109.5
H12D C12A H12F 109.5
H12E C12A H12F 109.5
C18 C13 C14 119.46(18)
C18 C13 C1 113.45(18)
C14 C13 C1 127.09(19)
C15 C14 C13 120.9(2)
C15 C14 H14A 119.6
C13 C14 H14A 119.6
C16 C15 C14 118.54(19)
C16 C15 C19 119.42(18)
C14 C15 C19 121.98(19)
C15 C16 C17 121.98(19)
C15 C16 H16A 119.0
C17 C16 H16A 119.0
C16 C17 C18 118.52(19)
C16 C17 C23 127.86(18)
C18 C17 C23 113.60(18)
C13 C18 C17 120.52(18)
C13 C18 Te 119.94(14)
C17 C18 Te 119.51(15)
C20 C19 C15 111.82(18)
C20 C19 C22 107.63(18)
C15 C19 C22 110.73(18)
C20 C19 C21 108.7(2)
C15 C19 C21 107.99(17)
C22 C19 C21 109.93(19)
C19 C20 H20A 109.5
C19 C20 H20B 109.5
H20A C20 H20B 109.5
C19 C20 H20C 109.5
H20A C20 H20C 109.5
H20B C20 H20C 109.5
C19 C21 H21A 109.5
C19 C21 H21B 109.5
H21A C21 H21B 109.5
C19 C21 H21C 109.5
H21A C21 H21C 109.5
H21B C21 H21C 109.5
C19 C22 H22A 109.5
C19 C22 H22B 109.5
H22A C22 H22B 109.5
C19 C22 H22C 109.5
H22A C22 H22C 109.5
H22B C22 H22C 109.5
N3 C23 N4 110.33(18)
N3 C23 C17 117.73(18)
N4 C23 C17 131.82(18)
N3 C24 C25 130.73(19)
N3 C24 C29 107.62(18)
C25 C24 C29 121.6(2)
C26 C25 C24 116.3(2)
C26 C25 H25A 121.8
C24 C25 H25A 121.8
C25 C26 C27 121.7(2)
C25 C26 H26A 119.2
C27 C26 H26A 119.2
C28 C27 C26 122.2(2)
C28 C27 H27A 118.9
C26 C27 H27A 118.9
C27 C28 C29 115.9(2)
C27 C28 H28A 122.0
C29 C28 H28A 122.0
C28 C29 N4 130.93(19)
C28 C29 C24 122.3(2)
N4 C29 C24 106.81(18)
N4 C30 C31 111.89(17)
N4 C30 H30A 109.2
C31 C30 H30A 109.2
N4 C30 H30B 109.2
C31 C30 H30B 109.2
H30A C30 H30B 107.9
C30 C31 C32 112.10(19)
C30 C31 H31A 109.2
C32 C31 H31A 109.2
C30 C31 H31B 109.2
C32 C31 H31B 109.2
H31A C31 H31B 107.9
C33 C32 C31 113.66(19)
C33 C32 H32A 108.8
C31 C32 H32A 108.8
C33 C32 H32B 108.8
C31 C32 H32B 108.8
H32A C32 H32B 107.7
C32 C33 C34 113.1(2)
C32 C33 H33A 109.0
C34 C33 H33A 109.0
C32 C33 H33B 109.0
C34 C33 H33B 109.0
H33A C33 H33B 107.8
C33 C34 H34A 109.5
C33 C34 H34B 109.5
H34A C34 H34B 109.5
C33 C34 H34C 109.5
H34A C34 H34C 109.5
H34B C34 H34C 109.5

loop_
_geom_bond_atom_site_label_1
_geom_bond_atom_site_label_2
_geom_bond_distance
Te C18 2.077(2)
Te N1 2.2415(18)
Te N3 2.2484(17)
Te Cl1_b 3.457(13)
Te Br1_a 3.4813(6)
N1 C1 1.339(3)
N1 C2 1.385(3)
N2 C1 1.361(3)
N2 C7 1.395(3)
N2 C8 1.458(12)
N2 C8A 1.50(3)
N3 C23 1.342(3)
N3 C24 1.384(3)
N4 C23 1.367(3)
N4 C29 1.396(3)
N4 C30 1.471(3)
C1 C13 1.462(3)
C2 C7 1.386(3)
C2 C3 1.403(3)
C3 C4 1.387(3)
C3 H3A 0.9500
C4 C5 1.402(4)
C4 H4A 0.9500
C5 C6 1.388(3)
C5 H5A 0.9500
C6 C7 1.398(3)
C6 H6A 0.9500
C8 C9 1.527(6)
C8 H8A 0.9598
C8 H8B 0.9600
C9 C10 1.524(5)
C9 H9A 0.9900
C9 H9B 0.9900
C10 C11 1.523(5)
C10 H10A 0.9900
C10 H10B 0.9900
C11 C12 1.513(7)
C11 H11A 0.9900
C11 H11B 0.9900
C12 H12A 0.9800
C12 H12B 0.9800
C12 H12C 0.9800
C8A C9A 1.535(15)
C8A H8AA 0.9600
C8A H8AB 0.9600
C9A C10A 1.537(13)
C9A H9AA 0.9900
C9A H9AB 0.9900
C10A C11A 1.520(11)
C10A H10C 0.9900
C10A H10D 0.9900
C11A C12A 1.510(15)
C11A H11C 0.9900
C11A H11D 0.9900
C12A H12D 0.9800
C12A H12E 0.9800
C12A H12F 0.9800
C13 C18 1.401(3)
C13 C14 1.402(3)
C14 C15 1.401(3)
C14 H14A 0.9500
C15 C16 1.394(3)
C15 C19 1.537(3)
C16 C17 1.400(3)
C16 H16A 0.9500
C17 C18 1.406(3)
C17 C23 1.449(3)
C19 C20 1.530(3)
C19 C22 1.537(3)
C19 C21 1.539(3)
C20 H20A 0.9800
C20 H20B 0.9800
C20 H20C 0.9800
C21 H21A 0.9800
C21 H21B 0.9800
C21 H21C 0.9800
C22 H22A 0.9800
C22 H22B 0.9800
C22 H22C 0.9800
C24 C25 1.393(3)
C24 C29 1.401(3)
C25 C26 1.388(3)
C25 H25A 0.9500
C26 C27 1.406(3)
C26 H26A 0.9500
C27 C28 1.386(3)
C27 H27A 0.9500
C28 C29 1.389(3)
C28 H28A 0.9500
C30 C31 1.525(3)
C30 H30A 0.9900
C30 H30B 0.9900
C31 C32 1.530(3)
C31 H31A 0.9900
C31 H31B 0.9900
C32 C33 1.515(3)
C32 H32A 0.9900
C32 H32B 0.9900
C33 C34 1.522(3)
C33 H33A 0.9900
C33 H33B 0.9900
C34 H34A 0.9800
C34 H34B 0.9800
C34 H34C 0.9800

loop_
_geom_hbond_atom_site_label_D
_geom_hbond_atom_site_label_H
_geom_hbond_atom_site_label_A
_geom_hbond_distance_DH
_geom_hbond_distance_HA
_geom_hbond_distance_DA
_geom_hbond_angle_DHA
_geom_hbond_site_symmetry_A
C25 H25A Br1_a 0.95 3.06 3.937(2) 154.0 .
C28 H28A Br1_a 0.95 2.85 3.721(2) 152.7 4_565
C28 H28A Cl1_b 0.95 2.68 3.544(12) 150.7 4_565
C30 H30A Br1_a 0.99 2.75 3.707(2) 163.3 4_565
C30 H30A Cl1_b 0.99 2.81 3.773(13) 165.5 4_565

loop_
_geom_torsion_atom_site_label_1
_geom_torsion_atom_site_label_2
_geom_torsion_atom_site_label_3
_geom_torsion_atom_site_label_4
_geom_torsion
C2 N1 C1 N2 -0.4(2)
Te N1 C1 N2 -175.29(13)
C2 N1 C1 C13 178.18(18)
Te N1 C1 C13 3.3(2)
C7 N2 C1 N1 0.0(2)
C8 N2 C1 N1 172.9(4)
C8A N2 C1 N1 168.7(12)
C7 N2 C1 C13 -178.4(2)
C8 N2 C1 C13 -5.4(5)
C8A N2 C1 C13 -9.7(12)
C1 N1 C2 C7 0.7(2)
Te N1 C2 C7 173.79(16)
C1 N1 C2 C3 179.3(2)
Te N1 C2 C3 -7.6(4)
N1 C2 C3 C4 -178.0(2)
C7 C2 C3 C4 0.4(3)
C2 C3 C4 C5 0.2(3)
C3 C4 C5 C6 -1.1(4)
C4 C5 C6 C7 1.4(3)
N1 C2 C7 N2 -0.8(2)
C3 C2 C7 N2 -179.50(19)
N1 C2 C7 C6 178.61(19)
C3 C2 C7 C6 -0.1(3)
C1 N2 C7 C2 0.5(2)
C8 N2 C7 C2 -172.5(5)
C8A N2 C7 C2 -170.5(10)
C1 N2 C7 C6 -178.8(2)
C8 N2 C7 C6 8.2(6)
C8A N2 C7 C6 10.2(11)
C5 C6 C7 C2 -0.8(3)
C5 C6 C7 N2 178.4(2)
C1 N2 C8 C9 89.8(7)
C7 N2 C8 C9 -98.6(5)
C8A N2 C8 C9 -110(9)
N2 C8 C9 C10 -166.7(5)
C8 C9 C10 C11 -59.9(5)
C9 C10 C11 C12 170.8(5)
C1 N2 C8A C9A 96.8(18)
C7 N2 C8A C9A -95.3(13)
C8 N2 C8A C9A 74(8)
N2 C8A C9A C10A 174.4(12)
C8A C9A C10A C11A 72.3(15)
C9A C10A C11A C12A -170.5(12)
N1 C1 C13 C18 -2.7(3)
N2 C1 C13 C18 175.6(2)
N1 C1 C13 C14 178.2(2)
N2 C1 C13 C14 -3.6(4)
C18 C13 C14 C15 0.6(3)
C1 C13 C14 C15 179.7(2)
C13 C14 C15 C16 -1.4(3)
C13 C14 C15 C19 -178.50(19)
C14 C15 C16 C17 -0.2(3)
C19 C15 C16 C17 176.95(19)
C15 C16 C17 C18 2.6(3)
C15 C16 C17 C23 -175.5(2)
C14 C13 C18 C17 1.9(3)
C1 C13 C18 C17 -177.36(18)
C14 C13 C18 Te 179.85(15)
C1 C13 C18 Te 0.6(2)
C16 C17 C18 C13 -3.4(3)
C23 C17 C18 C13 174.93(19)
C16 C17 C18 Te 178.59(15)
C23 C17 C18 Te -3.0(2)
C16 C15 C19 C20 170.7(2)
C14 C15 C19 C20 -12.3(3)
C16 C15 C19 C22 50.6(3)
C14 C15 C19 C22 -132.3(2)
C16 C15 C19 C21 -69.8(3)
C14 C15 C19 C21 107.3(2)
C24 N3 C23 N4 -0.1(2)
Te N3 C23 N4 171.35(13)
C24 N3 C23 C17 -176.63(18)
Te N3 C23 C17 -5.2(2)
C29 N4 C23 N3 -0.4(2)
C30 N4 C23 N3 -177.15(19)
C29 N4 C23 C17 175.5(2)
C30 N4 C23 C17 -1.3(4)
C16 C17 C23 N3 -176.3(2)
C18 C17 C23 N3 5.5(3)
C16 C17 C23 N4 8.0(4)
C18 C17 C23 N4 -170.2(2)
C23 N3 C24 C25 178.6(2)
Te N3 C24 C25 10.3(4)
C23 N3 C24 C29 0.6(2)
Te N3 C24 C29 -167.81(16)
N3 C24 C25 C26 -178.7(2)
C29 C24 C25 C26 -0.9(3)
C24 C25 C26 C27 0.6(4)
C25 C26 C27 C28 0.2(4)
C26 C27 C28 C29 -0.8(3)
C27 C28 C29 N4 179.8(2)
C27 C28 C29 C24 0.6(3)
C23 N4 C29 C28 -178.6(2)
C30 N4 C29 C28 -1.6(3)
C23 N4 C29 C24 0.8(2)
C30 N4 C29 C24 177.77(18)
N3 C24 C29 C28 178.6(2)
C25 C24 C29 C28 0.3(3)
N3 C24 C29 N4 -0.8(2)
C25 C24 C29 N4 -179.1(2)
C23 N4 C30 C31 -93.5(3)
C29 N4 C30 C31 90.2(2)
N4 C30 C31 C32 -177.12(18)
C30 C31 C32 C33 -75.1(3)
C31 C32 C33 C34 -175.5(2)
